data_4507177
loop_
_publ_author_name
'Kumar, Girijesh'
'Aggarwal, Himanshu'
'Gupta, Rajeev'

_publ_section_title
;
 Cobalt Complexes Appended withpara- andmeta-Arylcarboxylic Acids:
 Influence of Cation, Solvent, and Symmetry on Hydrogen-Bonded Assemblies
;
_journal_issue 1
_journal_name_full 'Crystal Growth &amp; Design'
_journal_page_first 74
_journal_paper_doi 10.1021/cg3011629
_journal_volume 13
_journal_year 2013
_chemical_formula_sum 'C13.5 H5 Co0.25 N2.5 O5'
_chemical_formula_weight 296.93
_chemical_name_systematic
;
 ?
;
_space_group_IT_number 114
_symmetry_cell_setting tetragonal
_symmetry_space_group_name_Hall 'P -4 2n'
_symmetry_space_group_name_H-M 'P -4 21 c'
_atom_sites_solution_hydrogens geom
_atom_sites_solution_primary direct
_atom_sites_solution_secondary difmap
_audit_creation_method SHELXL-97
_cell_angle_alpha 90.000(5)
_cell_angle_beta 90.000(5)
_cell_angle_gamma 90.000(5)
_cell_formula_units_Z 8
_cell_length_a 13.137(5)
_cell_length_b 13.137(5)
_cell_length_c 15.308(5)
_cell_measurement_reflns_used 2312
_cell_measurement_temperature 150(2)
_cell_measurement_theta_max 25
_cell_measurement_theta_min 3.08
_cell_volume 2641.9(17)
_computing_cell_refinement 'X-calibur S SAINT'
_computing_data_collection 'Xcalibur, Sapphire3'
_computing_data_reduction 'X-calibur S SAINT'
_computing_molecular_graphics 'Oxford SHELXTL'
_computing_publication_material 'Oxford SHELXTL'
_computing_structure_refinement 'SHELXL-97 (Sheldrick, 1997)'
_computing_structure_solution 'SHELXS-97 (Sheldrick, 1990)'
_diffrn_ambient_temperature 150(2)
_diffrn_measured_fraction_theta_full 0.989
_diffrn_measured_fraction_theta_max 0.989
_diffrn_measurement_device_type 'Xcalibur, Sapphire3'
_diffrn_measurement_method '\w scans'
_diffrn_radiation_monochromator graphite
_diffrn_radiation_source 'fine-focus sealed tube'
_diffrn_radiation_type MoK\a
_diffrn_radiation_wavelength 0.71073
_diffrn_reflns_av_R_equivalents 0.0322
_diffrn_reflns_av_sigmaI/netI 0.0325
_diffrn_reflns_limit_h_max 12
_diffrn_reflns_limit_h_min -15
_diffrn_reflns_limit_k_max 15
_diffrn_reflns_limit_k_min -10
_diffrn_reflns_limit_l_max 18
_diffrn_reflns_limit_l_min -18
_diffrn_reflns_number 9597
_diffrn_reflns_theta_full 25.00
_diffrn_reflns_theta_max 25.00
_diffrn_reflns_theta_min 3.08
_exptl_absorpt_coefficient_mu 0.416
_exptl_absorpt_correction_type none
_exptl_crystal_colour green
_exptl_crystal_density_diffrn 1.493
_exptl_crystal_density_method 'not measured'
_exptl_crystal_description block
_exptl_crystal_F_000 1202
_exptl_crystal_size_max 0.30
_exptl_crystal_size_mid 0.18
_exptl_crystal_size_min 0.12
_refine_diff_density_max 0.868
_refine_diff_density_min -0.486
_refine_diff_density_rms 0.088
_refine_ls_abs_structure_details 'Flack H D (1983), Acta Cryst. A39, 876-881'
_refine_ls_extinction_method none
_refine_ls_goodness_of_fit_ref 1.109
_refine_ls_hydrogen_treatment constr
_refine_ls_matrix_type full
_refine_ls_number_parameters 163
_refine_ls_number_reflns 2312
_refine_ls_number_restraints 2
_refine_ls_restrained_S_all 1.121
_refine_ls_R_factor_all 0.0689
_refine_ls_R_factor_gt 0.0652
_refine_ls_shift/su_max 0.000
_refine_ls_shift/su_mean 0.000
_refine_ls_structure_factor_coef Fsqd
_refine_ls_weighting_details 'calc w=1/[\s^2^(Fo^2^)+(0.0964P)^2^+2.9807P] where P=(Fo^2^+2Fc^2^)/3'
_refine_ls_weighting_scheme calc
_refine_ls_wR_factor_gt 0.1641
_refine_ls_wR_factor_ref 0.1671
_reflns_number_gt 2184
_reflns_number_total 2312
_reflns_threshold_expression >2sigma(I)
_cod_data_source_file cg3011629_si_002.cif
_cod_data_source_block 8
_cod_original_formula_sum 'C13.50 H5 Co0.25 N2.50 O5'
_cod_database_code 4507177

loop_
_symmetry_equiv_pos_as_xyz
'x, y, z'
'-x, -y, z'
'x+1/2, -y+1/2, -z+1/2'
'-x+1/2, y+1/2, -z+1/2'
'y+1/2, x+1/2, z+1/2'
'-y+1/2, -x+1/2, z+1/2'
'-y, x, -z'
'y, -x, -z'

loop_
_atom_site_label
_atom_site_type_symbol
_atom_site_fract_x
_atom_site_fract_y
_atom_site_fract_z
_atom_site_U_iso_or_equiv
_atom_site_adp_type
_atom_site_occupancy
_atom_site_symmetry_multiplicity
_atom_site_calc_flag
_atom_site_refinement_flags
C1 C 0.1255(4) 0.3761(4) -0.2053(3) 0.0391(13) Uani 1 1 d .
C2 C 0.0347(4) 0.3269(4) -0.1638(3) 0.0288(10) Uani 1 1 d .
C3 C -0.0631(4) 0.3427(4) -0.1948(4) 0.0358(12) Uani 1 1 d .
H3 H -0.0739 0.3854 -0.2440 0.043 Uiso 1 1 calc R
C4 C -0.1444(4) 0.2967(5) -0.1548(4) 0.0434(14) Uani 1 1 d .
H4 H -0.2113 0.3076 -0.1764 0.052 Uiso 1 1 calc R
C5 C -0.1295(4) 0.2354(4) -0.0841(4) 0.0360(12) Uani 1 1 d .
H5 H -0.1864 0.2044 -0.0565 0.043 Uiso 1 1 calc R
C6 C -0.0326(3) 0.2179(3) -0.0519(3) 0.0225(9) Uani 1 1 d .
C7 C 0.0497(4) 0.2639(4) -0.0921(3) 0.0256(10) Uani 1 1 d .
H7 H 0.1166 0.2523 -0.0707 0.031 Uiso 1 1 calc R
C8 C -0.0162(3) 0.1774(3) 0.1006(3) 0.0235(10) Uani 1 1 d .
C9 C -0.0065(4) 0.0887(3) 0.1622(2) 0.0246(9) Uani 1 1 d .
C10 C -0.0068(5) 0.0920(4) 0.2530(3) 0.0377(12) Uani 1 1 d .
C11 C 0.0000 0.0000 0.2978(4) 0.0463(17) Uani 1 2 d S
C12 C -0.2617(10) 0.3901(10) 0.0994(8) 0.114(4) Uiso 1 1 d .
C13 C -0.3279(18) 0.450(2) -0.0267(17) 0.248(11) Uiso 1 1 d D
C14 C -0.1260(8) 0.4847(9) 0.0239(6) 0.103(3) Uiso 1 1 d D
N1 N -0.0183(2) 0.1457(3) 0.01785(19) 0.0178(7) Uani 1 1 d .
N2 N 0.0000 0.0000 0.1211(3) 0.0215(9) Uani 1 2 d S
N3 N -0.2416(7) 0.4579(7) 0.0289(6) 0.105(3) Uiso 1 1 d D
O1 O -0.0226(3) 0.2665(2) 0.1274(2) 0.0340(9) Uani 1 1 d .
O2 O 0.2065(4) 0.3783(6) -0.1714(4) 0.101(2) Uani 1 1 d .
O1W O -0.3444(13) 0.6270(12) 0.0632(9) 0.206(6) Uiso 1 1 d .
O3 O 0.1054(3) 0.4156(3) -0.2814(2) 0.0435(9) Uani 1 1 d .
H3A H 0.1584 0.4420 -0.3020 0.065 Uiso 1 1 calc R
O4 O -0.213(2) 0.546(2) 0.0510(14) 0.323(11) Uiso 1 1 d .
Co1 Co 0.0000 0.0000 0.0000 0.0175(3) Uani 1 4 d S

loop_
_atom_site_aniso_label
_atom_site_aniso_U_11
_atom_site_aniso_U_22
_atom_site_aniso_U_33
_atom_site_aniso_U_23
_atom_site_aniso_U_13
_atom_site_aniso_U_12
C1 0.035(3) 0.043(3) 0.039(3) 0.017(2) 0.004(2) -0.005(2)
C2 0.026(2) 0.029(2) 0.032(2) 0.001(2) 0.0036(19) 0.0016(19)
C3 0.031(3) 0.036(3) 0.040(3) 0.015(2) -0.004(2) 0.004(2)
C4 0.027(3) 0.048(3) 0.055(3) 0.022(3) -0.008(2) 0.003(2)
C5 0.023(2) 0.036(3) 0.050(3) 0.013(2) 0.002(2) 0.001(2)
C6 0.027(2) 0.018(2) 0.023(2) -0.0020(17) -0.0003(17) 0.0029(18)
C7 0.027(2) 0.026(2) 0.024(2) 0.0040(18) -0.0026(18) -0.0003(19)
C8 0.021(2) 0.023(2) 0.027(2) -0.0036(17) -0.0057(18) -0.0015(19)
C9 0.026(2) 0.024(2) 0.0240(18) -0.0033(16) 0.000(2) 0.000(2)
C10 0.058(3) 0.031(3) 0.0243(19) -0.0045(18) 0.003(3) -0.005(3)
C11 0.071(5) 0.044(4) 0.024(3) 0.000 0.000 -0.004(7)
N1 0.0129(18) 0.0214(16) 0.0192(17) 0.0021(13) 0.0003(12) 0.0000(13)
N2 0.017(2) 0.028(3) 0.0204(19) 0.000 0.000 0.003(3)
O1 0.051(2) 0.0235(17) 0.0275(15) -0.0066(13) -0.0148(15) 0.0028(15)
O2 0.040(3) 0.173(6) 0.088(4) 0.085(4) -0.019(3) -0.044(3)
O3 0.042(2) 0.051(2) 0.0374(18) 0.0141(17) 0.0053(16) -0.0096(18)
Co1 0.0187(4) 0.0187(4) 0.0150(5) 0.000 0.000 0.000

loop_
_atom_type_symbol
_atom_type_description
_atom_type_scat_dispersion_real
_atom_type_scat_dispersion_imag
_atom_type_scat_source
C C 0.0033 0.0016 'International Tables Vol C Tables 4.2.6.8 and 6.1.1.4'
H H 0.0000 0.0000 'International Tables Vol C Tables 4.2.6.8 and 6.1.1.4'
N N 0.0061 0.0033 'International Tables Vol C Tables 4.2.6.8 and 6.1.1.4'
O O 0.0106 0.0060 'International Tables Vol C Tables 4.2.6.8 and 6.1.1.4'
Co Co 0.3494 0.9721 'International Tables Vol C Tables 4.2.6.8 and 6.1.1.4'

loop_
_geom_angle_atom_site_label_1
_geom_angle_atom_site_label_2
_geom_angle_atom_site_label_3
_geom_angle
_geom_angle_site_symmetry_1
_geom_angle_site_symmetry_3
O2 C1 O3 124.3(5) . .
O2 C1 C2 122.8(5) . .
O3 C1 C2 112.9(5) . .
C3 C2 C7 119.4(4) . .
C3 C2 C1 122.0(4) . .
C7 C2 C1 118.6(4) . .
C4 C3 C2 120.2(4) . .
C5 C4 C3 120.2(5) . .
C4 C5 C6 120.9(5) . .
C7 C6 C5 119.2(4) . .
C7 C6 N1 121.1(4) . .
C5 C6 N1 119.5(4) . .
C6 C7 C2 120.1(4) . .
O1 C8 N1 127.2(4) . .
O1 C8 C9 121.9(4) . .
N1 C8 C9 110.8(3) . .
N2 C9 C10 120.1(4) . .
N2 C9 C8 112.9(3) . .
C10 C9 C8 127.0(4) . .
C9 C10 C11 117.7(4) . .
C10 C11 C10 121.0(5) . 2
N3 C13 O1W 125(2) . 8_455
O4 C14 N3 49.4(11) . .
C8 N1 C6 120.1(3) . .
C8 N1 Co1 115.9(3) . .
C6 N1 Co1 124.0(3) . .
C9 N2 C9 123.5(5) 2 .
C9 N2 Co1 118.3(2) 2 .
C9 N2 Co1 118.3(2) . .
O4 N3 C13 118.1(18) . .
O4 N3 C12 115.2(14) . .
C13 N3 C12 105.0(14) . .
O4 N3 C14 60.8(13) . .
C13 N3 C14 139.8(14) . .
C12 N3 C14 111.0(9) . .
N3 O4 C14 69.7(14) . .
N2 Co1 N2 180.0 . 7
N2 Co1 N1 81.94(9) . 2
N2 Co1 N1 98.06(9) 7 2
N2 Co1 N1 98.06(9) . 8
N2 Co1 N1 81.94(9) 7 8
N1 Co1 N1 91.13(2) 2 8
N2 Co1 N1 81.94(9) . .
N2 Co1 N1 98.06(9) 7 .
N1 Co1 N1 163.87(17) 2 .
N1 Co1 N1 91.13(2) 8 .
N2 Co1 N1 98.06(9) . 7
N2 Co1 N1 81.94(9) 7 7
N1 Co1 N1 91.13(2) 2 7
N1 Co1 N1 163.87(17) 8 7
N1 Co1 N1 91.13(2) . 7

loop_
_geom_bond_atom_site_label_1
_geom_bond_atom_site_label_2
_geom_bond_distance
_geom_bond_site_symmetry_2
C1 O2 1.185(7) .
C1 O3 1.303(6) .
C1 C2 1.498(7) .
C2 C3 1.385(7) .
C2 C7 1.389(7) .
C3 C4 1.372(8) .
C4 C5 1.363(7) .
C5 C6 1.385(7) .
C6 C7 1.383(6) .
C6 N1 1.440(5) .
C8 O1 1.244(5) .
C8 N1 1.334(5) .
C8 C9 1.504(6) .
C9 N2 1.327(4) .
C9 C10 1.391(6) .
C10 C11 1.393(6) .
C11 C10 1.393(6) 2
C12 N3 1.424(14) .
C13 N3 1.422(17) .
C13 O1W 1.60(3) 8_455
C14 O4 1.45(3) .
C14 N3 1.561(12) .
N1 Co1 1.949(3) .
N2 C9 1.327(4) 2
N2 Co1 1.854(4) .
N3 O4 1.26(2) .
O1W C13 1.60(3) 7_565
Co1 N2 1.854(4) 7
Co1 N1 1.949(3) 2
Co1 N1 1.949(3) 8
Co1 N1 1.949(3) 7
